data_7715068
loop_
_publ_author_name
'Sirenko, Valerii Y.'
'Kucheriv, Olesia I.'
'Shova, Sergiu'
'Shylin, Sergii I.'
'Ksenofontov, Vadim'
'Fritsky, Igor O.'
'Tremel, Wolfgang'
'Gural'skiy, Il'ya A.'

_publ_section_title
;
 Nature of cyanoargentate bridges defining spin crossover in new 2D
 Hofmann clathrate analogues.
;
_journal_issue 9
_journal_name_full 'Dalton transactions (Cambridge, England : 2003)'
_journal_page_first 4251
_journal_page_last 4259
_journal_paper_doi 10.1039/d3dt04372j
_journal_volume 53
_journal_year 2024
_chemical_formula_moiety 'C17 H16 Ag3 Fe N9'
_chemical_formula_sum 'C17 H16 Ag3 Fe N9'
_chemical_formula_weight 725.85
_space_group_crystal_system triclinic
_space_group_IT_number 2
_space_group_name_Hall '-P 1'
_space_group_name_H-M_alt 'P -1'
_atom_sites_solution_hydrogens geom
_audit_creation_date 2023-11-29
_audit_creation_method
;
Olex2 1.5
(compiled 2023.08.24 svn.re1ec1418 for OlexSys, GUI svn.r6817)
;
_audit_update_record
;
2023-12-20 deposited with the CCDC.	2024-01-31 downloaded from the CCDC.
;
_cell_angle_alpha 104.052(6)
_cell_angle_beta 101.170(6)
_cell_angle_gamma 97.383(6)
_cell_formula_units_Z 1
_cell_length_a 7.5786(16)
_cell_length_b 8.5161(19)
_cell_length_c 9.630(2)
_cell_measurement_reflns_used 5298
_cell_measurement_temperature 296.15
_cell_measurement_theta_max 27.941
_cell_measurement_theta_min 2.243
_cell_volume 581.4(2)
_computing_cell_refinement 'SAINT v8.34A (Bruker, 2013)'
_computing_data_reduction 'SAINT v8.34A (Bruker, 2013)'
_computing_molecular_graphics 'Olex2 1.5 (Dolomanov et al., 2009)'
_computing_publication_material 'Olex2 1.5 (Dolomanov et al., 2009)'
_computing_structure_refinement 'SHELXL 2018/3 (Sheldrick, 2015)'
_computing_structure_solution 'ShelXS (Sheldrick, 2008)'
_diffrn_ambient_temperature 296.15
_diffrn_measured_fraction_theta_full 1.000
_diffrn_measured_fraction_theta_max 0.997
_diffrn_measurement_device_type 'Bruker SMART'
_diffrn_radiation_type MoK\a
_diffrn_radiation_wavelength 0.71073
_diffrn_reflns_av_R_equivalents 0.0922
_diffrn_reflns_av_unetI/netI 0.0584
_diffrn_reflns_Laue_measured_fraction_full 1.000
_diffrn_reflns_Laue_measured_fraction_max 0.997
_diffrn_reflns_limit_h_max 9
_diffrn_reflns_limit_h_min -9
_diffrn_reflns_limit_k_max 11
_diffrn_reflns_limit_k_min -11
_diffrn_reflns_limit_l_max 12
_diffrn_reflns_limit_l_min -12
_diffrn_reflns_number 8506
_diffrn_reflns_point_group_measured_fraction_full 1.000
_diffrn_reflns_point_group_measured_fraction_max 0.997
_diffrn_reflns_theta_full 26.000
_diffrn_reflns_theta_max 27.949
_diffrn_reflns_theta_min 2.242
_exptl_absorpt_coefficient_mu 3.122
_exptl_absorpt_correction_T_max 0.5620
_exptl_absorpt_correction_T_min 0.5558
_exptl_absorpt_correction_type sphere
_exptl_absorpt_process_details
'Interpolation using  Int.Tab. Vol. C (1992) p. 523,Tab. 6.3.3.3 for values of muR in the range 0-2.5, and Int.Tab. Vol.II (1959) p.302; Table 5.3.6 B for muR in the range 2.6-10.0. The interpolation procedure of C.W.Dwiggins Jr (Acta Cryst.(1975) A31,146-148) is used with some modification.'
_exptl_crystal_colour yellow
_exptl_crystal_colour_primary yellow
_exptl_crystal_density_diffrn 2.073
_exptl_crystal_description block
_exptl_crystal_F_000 348
_exptl_crystal_size_max 0.35
_exptl_crystal_size_mid 0.3
_exptl_crystal_size_min 0.19
_exptl_crystal_size_rad 0.14
_refine_diff_density_max 0.820
_refine_diff_density_min -1.429
_refine_diff_density_rms 0.227
_refine_ls_extinction_method none
_refine_ls_goodness_of_fit_ref 1.116
_refine_ls_hydrogen_treatment constr
_refine_ls_matrix_type full
_refine_ls_number_parameters 140
_refine_ls_number_reflns 2778
_refine_ls_number_restraints 0
_refine_ls_restrained_S_all 1.116
_refine_ls_R_factor_all 0.0371
_refine_ls_R_factor_gt 0.0341
_refine_ls_shift/su_max 0.008
_refine_ls_shift/su_mean 0.002
_refine_ls_structure_factor_coef Fsqd
_refine_ls_weighting_details 'w=1/[\s^2^(Fo^2^)+(0.0415P)^2^] where P=(Fo^2^+2Fc^2^)/3'
_refine_ls_weighting_scheme calc
_refine_ls_wR_factor_gt 0.0863
_refine_ls_wR_factor_ref 0.0881
_reflns_Friedel_coverage 0.000
_reflns_number_gt 2511
_reflns_number_total 2778
_reflns_threshold_expression 'I > 2\s(I)'
_cod_data_source_file d3dt04372j2.cif
_cod_data_source_block ig_925_rt_0m
_cod_depositor_comments 'Adding full bibliography for 7715067--7715070.cif.'
_cod_original_cell_volume 581.3(2)
_cod_database_code 7715068
_shelx_shelxl_version_number 2018/3
_shelx_space_group_comment
;
The symmetry employed for this shelxl refinement is uniquely defined
by the following loop, which should always be used as a source of
symmetry information in preference to the above space-group names.
They are only intended as comments.
;
_shelx_estimated_absorpt_t_max 0.588
_shelx_estimated_absorpt_t_min 0.408
_olex2_refinement_description
;
1. Fixed Uiso
 At 1.2 times of:
  All C(H) groups, All C(H,H) groups
 At 1.5 times of:
  All C(H,H,H) groups
2. Shared sites
{C3, N3}
3. Uiso/Uaniso restraints and constraints
Uanis(C3) = Uanis(N3)
4. Others
 Fixed Sof: C3(0.5) N3(0.5)
5.a Secondary CH2 refined with riding coordinates:
 C8(H8A,H8B)
5.b Aromatic/amide H refined with riding coordinates:
 C4(H4), C7(H7), C6(H6)
5.c Idealised Me refined as rotating group:
 C9(H9A,H9B,H9C)
;
_olex2_submission_special_instructions 'No special instructions were received'

loop_
_space_group_symop_operation_xyz
'x, y, z'
'-x, -y, -z'

loop_
_atom_site_label
_atom_site_type_symbol
_atom_site_fract_x
_atom_site_fract_y
_atom_site_fract_z
_atom_site_U_iso_or_equiv
_atom_site_adp_type
_atom_site_occupancy
_atom_site_site_symmetry_order
_atom_site_calc_flag
_atom_site_refinement_flags_posn
_atom_site_refinement_flags_adp
_atom_site_refinement_flags_occupancy
_atom_site_disorder_assembly
_atom_site_disorder_group
Ag2 Ag 0.12764(3) 0.83322(3) 0.68696(3) 0.04442(11) Uani 1 1 d . . . . .
Ag1 Ag 0.000000 0.000000 1.000000 0.04847(13) Uani 1 2 d S . P . .
Fe1 Fe 0.500000 0.500000 1.000000 0.02184(13) Uani 1 2 d S . P . .
C2 C 0.2281(4) 0.6989(4) 0.8283(3) 0.0353(6) Uani 1 1 d . . . . .
C3 C 0.0226(4) 0.9661(4) 0.5422(3) 0.0482(7) Uani 0.5 1 d . . P A 3
N2 N 0.3047(3) 0.6220(3) 0.8913(2) 0.0353(5) Uani 1 1 d . . . . .
N4 N 0.4140(3) 0.5966(3) 1.2097(2) 0.0292(4) Uani 1 1 d . . . . .
N1 N 0.2873(3) 0.2851(3) 0.9546(3) 0.0369(5) Uani 1 1 d . . . . .
C1 C 0.1819(4) 0.1824(4) 0.9642(3) 0.0389(6) Uani 1 1 d . . . . .
C5 C 0.4679(4) 0.6979(3) 1.4726(3) 0.0300(5) Uani 1 1 d . . . . .
C4 C 0.5293(3) 0.6523(3) 1.3430(3) 0.0306(5) Uani 1 1 d . . . . .
H4 H 0.654372 0.660873 1.349630 0.037 Uiso 1 1 calc R U . . .
C7 C 0.2349(4) 0.5893(4) 1.2046(3) 0.0369(6) Uani 1 1 d . . . . .
H7 H 0.150509 0.552649 1.114200 0.044 Uiso 1 1 calc R U . . .
C6 C 0.1744(4) 0.6361(4) 1.3332(3) 0.0427(7) Uani 1 1 d . . . . .
H6 H 0.049563 0.631489 1.326108 0.051 Uiso 1 1 calc R U . . .
N5 N 0.2880(3) 0.6874(3) 1.4666(3) 0.0404(6) Uani 1 1 d . . . . .
C8 C 0.5972(4) 0.7635(4) 1.6229(3) 0.0383(6) Uani 1 1 d . . . . .
H8A H 0.718428 0.742927 1.615279 0.046 Uiso 1 1 calc R U . . .
H8B H 0.556697 0.704936 1.689080 0.046 Uiso 1 1 calc R U . . .
C9 C 0.6077(5) 0.9477(4) 1.6872(4) 0.0506(8) Uani 1 1 d . . . . .
H9A H 0.654575 1.006726 1.624942 0.076 Uiso 1 1 calc R U . . .
H9B H 0.687542 0.983239 1.783855 0.076 Uiso 1 1 calc R U . . .
H9C H 0.487714 0.968921 1.693336 0.076 Uiso 1 1 calc R U . . .
N3 N 0.0226(4) 0.9661(4) 0.5422(3) 0.0482(7) Uani 0.5 1 d . . P A 4

loop_
_atom_site_aniso_label
_atom_site_aniso_U_11
_atom_site_aniso_U_22
_atom_site_aniso_U_33
_atom_site_aniso_U_23
_atom_site_aniso_U_13
_atom_site_aniso_U_12
Ag2 0.04480(16) 0.05942(19) 0.04280(16) 0.03415(12) 0.00828(11) 0.02305(12)
Ag1 0.0421(2) 0.0464(2) 0.0504(2) 0.02111(16) 0.00242(15) -0.01718(15)
Fe1 0.0219(2) 0.0235(2) 0.0217(2) 0.01048(18) 0.00369(17) 0.00345(18)
C2 0.0367(13) 0.0458(16) 0.0315(12) 0.0191(11) 0.0109(10) 0.0157(12)
C3 0.0551(16) 0.0654(19) 0.0426(14) 0.0317(14) 0.0176(13) 0.0353(15)
N2 0.0366(11) 0.0436(13) 0.0328(11) 0.0200(10) 0.0081(9) 0.0145(10)
N4 0.0308(11) 0.0328(12) 0.0247(10) 0.0087(8) 0.0074(8) 0.0054(9)
N1 0.0376(12) 0.0326(12) 0.0384(12) 0.0093(9) 0.0100(10) -0.0021(10)
C1 0.0382(14) 0.0350(15) 0.0376(14) 0.0072(11) 0.0051(11) -0.0036(12)
C5 0.0334(12) 0.0303(13) 0.0263(11) 0.0089(9) 0.0047(10) 0.0077(10)
C4 0.0268(11) 0.0353(13) 0.0311(12) 0.0118(10) 0.0052(10) 0.0087(10)
C7 0.0291(12) 0.0436(16) 0.0315(13) 0.0021(11) 0.0022(10) 0.0066(11)
C6 0.0257(12) 0.060(2) 0.0377(14) 0.0032(13) 0.0088(11) 0.0076(13)
N5 0.0360(12) 0.0514(15) 0.0329(12) 0.0071(11) 0.0118(10) 0.0080(11)
C8 0.0432(15) 0.0448(16) 0.0261(12) 0.0120(11) 0.0010(11) 0.0112(12)
C9 0.0551(19) 0.0427(17) 0.0404(16) 0.0061(13) -0.0085(14) 0.0007(14)
N3 0.0551(16) 0.0654(19) 0.0426(14) 0.0317(14) 0.0176(13) 0.0353(15)

loop_
_atom_type_symbol
_atom_type_description
_atom_type_scat_dispersion_real
_atom_type_scat_dispersion_imag
_atom_type_scat_source
C C 0.0033 0.0016 'International Tables Vol C Tables 4.2.6.8 and 6.1.1.4'
H H 0.0000 0.0000 'International Tables Vol C Tables 4.2.6.8 and 6.1.1.4'
Ag Ag -0.8971 1.1015 'International Tables Vol C Tables 4.2.6.8 and 6.1.1.4'
Fe Fe 0.3463 0.8444 'International Tables Vol C Tables 4.2.6.8 and 6.1.1.4'
N N 0.0061 0.0033 'International Tables Vol C Tables 4.2.6.8 and 6.1.1.4'

loop_
_geom_angle_atom_site_label_1
_geom_angle_atom_site_label_2
_geom_angle_atom_site_label_3
_geom_angle
_geom_angle_site_symmetry_1
_geom_angle_site_symmetry_3
_geom_angle_publ_flag
C2 Ag2 C3 179.12(13) . . ?
C2 Ag2 N3 179.12(13) . . ?
C1 Ag1 C1 180.0 . 2_557 ?
N2 Fe1 N2 180.00(10) . 2_667 ?
N2 Fe1 N4 91.13(9) 2_667 . ?
N2 Fe1 N4 88.87(9) . . ?
N2 Fe1 N4 88.87(9) 2_667 2_667 ?
N2 Fe1 N4 91.13(9) . 2_667 ?
N2 Fe1 N1 90.02(10) . 2_667 ?
N2 Fe1 N1 89.98(10) . . ?
N2 Fe1 N1 90.02(10) 2_667 . ?
N2 Fe1 N1 89.98(10) 2_667 2_667 ?
N4 Fe1 N4 180.0 . 2_667 ?
N1 Fe1 N4 87.19(9) 2_667 2_667 ?
N1 Fe1 N4 87.19(9) . . ?
N1 Fe1 N4 92.81(9) . 2_667 ?
N1 Fe1 N4 92.81(9) 2_667 . ?
N1 Fe1 N1 180.0 . 2_667 ?
N2 C2 Ag2 168.1(2) . . ?
C3 C3 Ag2 174.0(4) 2_576 . ?
C2 N2 Fe1 168.1(2) . . ?
C4 N4 Fe1 124.25(18) . . ?
C4 N4 C7 117.0(2) . . ?
C7 N4 Fe1 118.56(17) . . ?
C1 N1 Fe1 164.6(2) . . ?
N1 C1 Ag1 175.3(3) . . ?
C4 C5 C8 122.5(2) . . ?
N5 C5 C4 120.2(2) . . ?
N5 C5 C8 117.2(2) . . ?
N4 C4 C5 122.3(2) . . ?
N4 C4 H4 118.8 . . ?
C5 C4 H4 118.8 . . ?
N4 C7 H7 119.7 . . ?
N4 C7 C6 120.5(3) . . ?
C6 C7 H7 119.7 . . ?
C7 C6 H6 118.6 . . ?
N5 C6 C7 122.7(3) . . ?
N5 C6 H6 118.6 . . ?
C6 N5 C5 117.1(2) . . ?
C5 C8 H8A 109.2 . . ?
C5 C8 H8B 109.2 . . ?
C5 C8 C9 112.3(2) . . ?
H8A C8 H8B 107.9 . . ?
C9 C8 H8A 109.2 . . ?
C9 C8 H8B 109.2 . . ?
C8 C9 H9A 109.5 . . ?
C8 C9 H9B 109.5 . . ?
C8 C9 H9C 109.5 . . ?
H9A C9 H9B 109.5 . . ?
H9A C9 H9C 109.5 . . ?
H9B C9 H9C 109.5 . . ?

loop_
_geom_bond_atom_site_label_1
_geom_bond_atom_site_label_2
_geom_bond_distance
_geom_bond_site_symmetry_2
_geom_bond_publ_flag
Ag2 C2 2.078(3) . ?
Ag2 C3 2.104(3) . ?
Ag2 N3 2.104(3) . ?
Ag1 C1 2.079(3) 2_557 ?
Ag1 C1 2.079(3) . ?
Fe1 N2 2.165(2) . ?
Fe1 N2 2.166(2) 2_667 ?
Fe1 N4 2.241(2) . ?
Fe1 N4 2.241(2) 2_667 ?
Fe1 N1 2.172(2) . ?
Fe1 N1 2.172(2) 2_667 ?
C2 N2 1.135(4) . ?
C3 C3 1.132(6) 2_576 ?
N4 C4 1.341(3) . ?
N4 C7 1.342(4) . ?
N1 C1 1.141(4) . ?
C5 C4 1.400(4) . ?
C5 N5 1.343(4) . ?
C5 C8 1.511(4) . ?
C4 H4 0.9300 . ?
C7 H7 0.9300 . ?
C7 C6 1.389(4) . ?
C6 H6 0.9300 . ?
C6 N5 1.337(4) . ?
C8 H8A 0.9700 . ?
C8 H8B 0.9700 . ?
C8 C9 1.525(5) . ?
C9 H9A 0.9600 . ?
C9 H9B 0.9600 . ?
C9 H9C 0.9600 . ?

loop_
_geom_torsion_atom_site_label_1
_geom_torsion_atom_site_label_2
_geom_torsion_atom_site_label_3
_geom_torsion_atom_site_label_4
_geom_torsion
_geom_torsion_site_symmetry_1
_geom_torsion_site_symmetry_2
_geom_torsion_site_symmetry_3
_geom_torsion_site_symmetry_4
_geom_torsion_publ_flag
Ag2 C2 N2 Fe1 32(2) . . . . ?
Fe1 N4 C4 C5 -174.2(2) . . . . ?
Fe1 N4 C7 C6 175.1(3) . . . . ?
N4 C7 C6 N5 -1.1(5) . . . . ?
C4 N4 C7 C6 -0.7(5) . . . . ?
C4 C5 N5 C6 -1.5(4) . . . . ?
C4 C5 C8 C9 107.6(3) . . . . ?
C7 N4 C4 C5 1.4(4) . . . . ?
C7 C6 N5 C5 2.2(5) . . . . ?
N5 C5 C4 N4 -0.2(4) . . . . ?
N5 C5 C8 C9 -71.1(4) . . . . ?
C8 C5 C4 N4 -178.9(3) . . . . ?
C8 C5 N5 C6 177.2(3) . . . . ?
